data_7210956
loop_
_publ_author_name
'Yuan, Shuai'
'Wang, Hua'
'Wang, Deng-Xu'
'Lu, Hai-Feng'
'Feng, Sheng-Yu'
'Sun, Di'

_publ_section_title
;
 Reactant ratio-modulated six new copper(i)--iodide coordination complexes
 based on diverse [CumIm] aggregates and biimidazole linkers: syntheses,
 structures and temperature-dependent luminescence properties
;
_journal_issue 38
_journal_name_full CrystEngComm
_journal_page_first 7792
_journal_paper_doi 10.1039/c3ce41021h
_journal_volume 15
_journal_year 2013
_chemical_formula_sum 'C6 H5 Cu2 I2 N2'
_chemical_formula_weight 486.00
_chemical_name_systematic
; 
 ? 
;
_space_group_IT_number 51
_symmetry_cell_setting orthorhombic
_symmetry_space_group_name_Hall '-P 2a 2a'
_symmetry_space_group_name_H-M 'P m m a'
_atom_sites_solution_hydrogens geom
_atom_sites_solution_primary direct
_atom_sites_solution_secondary difmap
_audit_creation_method SHELXL-97
_cell_angle_alpha 90.00
_cell_angle_beta 90.00
_cell_angle_gamma 90.00
_cell_formula_units_Z 4
_cell_length_a 8.3121(14)
_cell_length_b 12.843(2)
_cell_length_c 10.0096(17)
_cell_measurement_reflns_used 2546
_cell_measurement_temperature 298(2)
_cell_measurement_theta_max 27.54
_cell_measurement_theta_min 2.58
_cell_volume 1068.5(3)
_computing_structure_refinement 'SHELXL-97 (Sheldrick, 1997)'
_computing_structure_solution 'SHELXS-97 (Sheldrick, 1990)'
_diffrn_ambient_temperature 298(2)
_diffrn_measured_fraction_theta_full 0.973
_diffrn_measured_fraction_theta_max 0.973
_diffrn_radiation_monochromator graphite
_diffrn_radiation_source 'fine-focus sealed tube'
_diffrn_radiation_type MoK\a
_diffrn_radiation_wavelength 0.71073
_diffrn_reflns_av_R_equivalents 0.0262
_diffrn_reflns_av_sigmaI/netI 0.0220
_diffrn_reflns_limit_h_max 7
_diffrn_reflns_limit_h_min -9
_diffrn_reflns_limit_k_max 15
_diffrn_reflns_limit_k_min -15
_diffrn_reflns_limit_l_max 10
_diffrn_reflns_limit_l_min -11
_diffrn_reflns_number 5019
_diffrn_reflns_theta_full 25.00
_diffrn_reflns_theta_max 25.00
_diffrn_reflns_theta_min 2.03
_exptl_absorpt_coefficient_mu 9.707
_exptl_absorpt_correction_T_max 0.5106
_exptl_absorpt_correction_T_min 0.4436
_exptl_absorpt_correction_type multi-scan
_exptl_absorpt_process_details sadabs
_exptl_crystal_density_diffrn 3.021
_exptl_crystal_density_method 'not measured'
_exptl_crystal_F_000 876
_exptl_crystal_size_max 0.10
_exptl_crystal_size_mid 0.10
_exptl_crystal_size_min 0.08
_refine_diff_density_max 1.316
_refine_diff_density_min -0.767
_refine_diff_density_rms 0.123
_refine_ls_extinction_coef 0.0018(2)
_refine_ls_extinction_expression Fc^*^=kFc[1+0.001xFc^2^\l^3^/sin(2\q)]^-1/4^
_refine_ls_extinction_method SHELXL
_refine_ls_goodness_of_fit_ref 1.045
_refine_ls_hydrogen_treatment mixed
_refine_ls_matrix_type full
_refine_ls_number_parameters 94
_refine_ls_number_reflns 1028
_refine_ls_number_restraints 0
_refine_ls_restrained_S_all 1.045
_refine_ls_R_factor_all 0.0254
_refine_ls_R_factor_gt 0.0229
_refine_ls_shift/su_max 0.001
_refine_ls_shift/su_mean 0.000
_refine_ls_structure_factor_coef Fsqd
_refine_ls_weighting_details 'calc w=1/[\s^2^(Fo^2^)+(0.0390P)^2^+1.0909P] where P=(Fo^2^+2Fc^2^)/3'
_refine_ls_weighting_scheme calc
_refine_ls_wR_factor_gt 0.0631
_refine_ls_wR_factor_ref 0.0650
_reflns_number_gt 917
_reflns_number_total 1028
_reflns_threshold_expression >2sigma(I)
_cod_data_source_file c3ce41021h.txt
_cod_data_source_block p4
_cod_depositor_comments
;
The following automatic conversions were performed:

'_symmetry_cell_setting' value 'Orthorhombic' changed to
'orthorhombic' according to
/home/saulius/struct/CIF-dictionaries/cif_core.dic dictionary named
'cif_core.dic' version 2.4.2 from 2011-04-26.

Automatic conversion script
Id: cif_fix_values 1891 2012-01-12 08:04:46Z andrius 
;
_cod_original_cell_volume 1068.6(3)
_cod_original_sg_symbol_H-M 'Pmma '
_cod_database_code 7210956

loop_
_symmetry_equiv_pos_as_xyz
'x, y, z'
'-x+1/2, -y, z'
'-x, y, -z'
'x+1/2, -y, -z'
'-x, -y, -z'
'x-1/2, y, -z'
'x, -y, z'
'-x-1/2, y, z'

loop_
_atom_site_label
_atom_site_type_symbol
_atom_site_fract_x
_atom_site_fract_y
_atom_site_fract_z
_atom_site_U_iso_or_equiv
_atom_site_adp_type
_atom_site_occupancy
_atom_site_symmetry_multiplicity
_atom_site_calc_flag
_atom_site_refinement_flags
Cu1 Cu 0.5000 0.87571(8) 0.5000 0.0486(3) Uani 1 2 d S
Cu2 Cu 0.2500 0.88025(6) 0.29770(7) 0.0467(2) Uani 1 2 d S
I1 I 0.51334(4) 1.0000 0.28837(4) 0.03260(17) Uani 1 2 d S
I2 I 0.2500 0.74959(3) 0.49907(3) 0.03333(18) Uani 1 2 d S
C1 C 0.3174(10) 0.7113(6) 0.1024(7) 0.0370(17) Uani 0.50 1 d P
H1 H 0.3619 0.6669 0.1701 0.044 Uiso 0.50 1 d PR
C2 C 0.2149(15) 0.8435(7) 0.0016(6) 0.045(5) Uani 0.50 1 d P
H2 H 0.1731 0.9121 -0.0143 0.055 Uiso 0.50 1 d PR
C3 C 0.2500 0.7718(5) -0.0943(6) 0.0491(17) Uani 1 2 d S
H3 H 0.2115 0.7771 -0.1845 0.059 Uiso 0.50 1 d PR
C4 C 0.4908(12) 0.5000 -0.2704(11) 0.026(2) Uani 0.50 2 d SP
H4 H 0.5391 0.5000 -0.3542 0.032 Uiso 0.50 2 calc SPR
C5 C 0.4539(11) 0.5943(7) -0.2064(8) 0.0391(18) Uani 0.50 1 d P
H5 H 0.4877 0.6594 -0.2444 0.047 Uiso 0.50 1 d PR
C6 C 0.3693(10) 0.5925(6) -0.0894(7) 0.0328(16) Uani 0.50 1 d P
C7 C 0.3257(14) 0.5000 -0.0323(10) 0.035(2) Uani 0.50 2 d SP
H7 H 0.2500 0.5000 0.0491 0.042 Uiso 1 4 d SR
N1 N 0.2500 0.8014(4) 0.1251(4) 0.0360(11) Uani 1 2 d S
N2 N 0.3186(9) 0.6878(5) -0.0298(6) 0.0362(15) Uani 0.50 1 d P

loop_
_atom_site_aniso_label
_atom_site_aniso_U_11
_atom_site_aniso_U_22
_atom_site_aniso_U_33
_atom_site_aniso_U_23
_atom_site_aniso_U_13
_atom_site_aniso_U_12
Cu1 0.0444(5) 0.0500(6) 0.0513(5) 0.000 -0.0005(3) 0.000
Cu2 0.0576(5) 0.0461(5) 0.0364(4) -0.0076(3) 0.000 0.000
I1 0.0316(2) 0.0316(3) 0.0346(3) 0.000 0.00203(13) 0.000
I2 0.0299(3) 0.0336(3) 0.0364(3) 0.00229(14) 0.000 0.000
C1 0.052(4) 0.031(4) 0.028(3) 0.004(3) -0.006(3) 0.002(4)
C2 0.061(15) 0.037(4) 0.038(4) 0.003(3) -0.003(4) 0.006(4)
C3 0.089(5) 0.029(3) 0.030(3) 0.004(3) 0.000 0.000
C4 0.045(7) 0.014(5) 0.020(5) 0.000 0.015(4) 0.000
C5 0.051(5) 0.028(4) 0.037(4) 0.006(3) 0.001(4) -0.007(4)
C6 0.044(4) 0.026(4) 0.028(4) 0.000(3) 0.003(3) 0.001(3)
C7 0.045(6) 0.035(6) 0.025(5) 0.000 0.007(5) 0.000
N1 0.052(3) 0.029(3) 0.027(2) -0.0009(19) 0.000 0.000
N2 0.056(4) 0.028(3) 0.025(3) 0.000(3) 0.003(3) -0.001(3)

loop_
_atom_type_symbol
_atom_type_description
_atom_type_scat_dispersion_real
_atom_type_scat_dispersion_imag
_atom_type_scat_source
C C 0.0033 0.0016 'International Tables Vol C Tables 4.2.6.8 and 6.1.1.4'
H H 0.0000 0.0000 'International Tables Vol C Tables 4.2.6.8 and 6.1.1.4'
Cu Cu 0.3201 1.2651 'International Tables Vol C Tables 4.2.6.8 and 6.1.1.4'
I I -0.4742 1.8119 'International Tables Vol C Tables 4.2.6.8 and 6.1.1.4'
N N 0.0061 0.0033 'International Tables Vol C Tables 4.2.6.8 and 6.1.1.4'

loop_
_geom_angle_atom_site_label_1
_geom_angle_atom_site_label_2
_geom_angle_atom_site_label_3
_geom_angle
_geom_angle_site_symmetry_1
_geom_angle_site_symmetry_3
I2 Cu1 I2 104.13(4) . 6_656
I2 Cu1 I1 109.850(11) . 5_676
I2 Cu1 I1 113.564(11) 6_656 5_676
I2 Cu1 I1 113.564(11) . .
I2 Cu1 I1 109.850(11) 6_656 .
I1 Cu1 I1 106.07(4) 5_676 .
I2 Cu1 Cu2 125.42(3) . 6_656
I2 Cu1 Cu2 56.300(18) 6_656 6_656
I1 Cu1 Cu2 57.388(19) 5_676 6_656
I1 Cu1 Cu2 120.98(3) . 6_656
I2 Cu1 Cu2 56.299(18) . .
I2 Cu1 Cu2 125.42(3) 6_656 .
I1 Cu1 Cu2 120.98(3) 5_676 .
I1 Cu1 Cu2 57.388(19) . .
Cu2 Cu1 Cu2 177.70(5) 6_656 .
N1 Cu2 I2 109.84(14) . .
N1 Cu2 I1 105.10(7) . .
I2 Cu2 I1 113.230(19) . .
N1 Cu2 I1 105.10(7) . 2_575
I2 Cu2 I1 113.230(19) . 2_575
I1 Cu2 I1 109.71(3) . 2_575
N1 Cu2 Cu1 126.29(7) . .
I2 Cu2 Cu1 56.69(2) . .
I1 Cu2 Cu1 56.658(19) . .
I1 Cu2 Cu1 128.42(3) 2_575 .
N1 Cu2 Cu1 126.29(7) . 6_556
I2 Cu2 Cu1 56.69(2) . 6_556
I1 Cu2 Cu1 128.42(3) . 6_556
I1 Cu2 Cu1 56.658(19) 2_575 6_556
Cu1 Cu2 Cu1 91.46(2) . 6_556
Cu1 I1 Cu1 73.93(4) 5_676 .
Cu1 I1 Cu2 106.47(2) 5_676 .
Cu1 I1 Cu2 65.955(18) . .
Cu1 I1 Cu2 65.955(18) 5_676 2_575
Cu1 I1 Cu2 106.47(2) . 2_575
Cu2 I1 Cu2 70.14(3) . 2_575
Cu2 I2 Cu1 67.006(15) . .
Cu2 I2 Cu1 67.006(15) . 6_556
Cu1 I2 Cu1 104.13(4) . 6_556
C1 C1 N1 64.6(4) 8_655 .
C1 C1 N2 90.4(4) 8_655 .
N1 C1 N2 111.7(6) . .
C1 C1 N2 50.2(3) 8_655 8_655
N1 C1 N2 90.4(5) . 8_655
C1 C1 C2 82.3(4) 8_655 8_655
N2 C1 C2 72.4(4) . 8_655
N2 C1 C2 71.3(4) 8_655 8_655
C1 C1 H1 112.7 8_655 .
N1 C1 H1 124.6 . .
N2 C1 H1 123.7 . .
N2 C1 H1 132.4 8_655 .
C2 C1 H1 156.2 8_655 .
C2 C2 C3 77.6(5) 8_655 .
C2 C2 N1 77.8(5) 8_655 .
C3 C2 N1 108.7(7) . .
C2 C2 C1 97.7(4) 8_655 8_655
C3 C2 C1 79.0(6) . 8_655
C2 C2 H2 111.2 8_655 .
C3 C2 H2 125.6 . .
N1 C2 H2 125.7 . .
C1 C2 H2 144.7 8_655 .
C2 C3 N2 106.7(6) 8_655 8_655
C2 C3 N2 96.4(6) . 8_655
C2 C3 N2 96.4(6) 8_655 .
C2 C3 N2 106.7(6) . .
C2 C3 H3 133.3 8_655 .
C2 C3 H3 122.9 . .
N2 C3 H3 111.0 8_655 .
N2 C3 H3 129.3 . .
C5 C4 C5 119.2(10) 7_565 .
C5 C4 H4 120.4 7_565 .
C5 C4 H4 120.4 . .
C6 C5 C4 119.3(8) . .
C6 C5 H5 120.4 . .
C4 C5 H5 120.4 . .
C5 C6 C7 120.6(8) . .
C5 C6 N2 119.8(7) . .
C7 C6 N2 119.5(7) . .
C5 C6 C6 121.0(5) . 8_655
C7 C6 C6 74.6(6) . 8_655
N2 C6 C6 72.8(4) . 8_655
C7 C7 C6 105.4(6) 2_565 .
C7 C7 C6 105.4(6) 2_565 7_565
C6 C7 C6 120.7(10) . 7_565
C6 C7 H7 119.5 . .
C6 C7 H7 119.5 7_565 .
C1 N1 C2 95.8(6) 8_655 .
C1 N1 C2 106.3(6) . .
C1 N1 C2 106.3(6) 8_655 8_655
C1 N1 C2 95.8(6) . 8_655
C1 N1 Cu2 126.8(4) 8_655 .
C1 N1 Cu2 126.8(4) . .
C2 N1 Cu2 125.1(5) . .
C2 N1 Cu2 125.1(5) 8_655 .
N2 N2 C1 89.6(4) 8_655 .
N2 N2 C3 65.6(3) 8_655 .
C1 N2 C3 106.2(6) . .
N2 N2 C6 107.2(4) 8_655 .
C1 N2 C6 127.0(6) . .
C3 N2 C6 126.6(6) . .
N2 N2 C1 50.2(3) 8_655 8_655
C3 N2 C1 87.3(5) . 8_655
C6 N2 C1 130.5(6) . 8_655

loop_
_geom_bond_atom_site_label_1
_geom_bond_atom_site_label_2
_geom_bond_distance
_geom_bond_site_symmetry_2
Cu1 I2 2.6348(7) .
Cu1 I2 2.6348(7) 6_656
Cu1 I1 2.6548(7) 5_676
Cu1 I1 2.6548(7) .
Cu1 Cu2 2.9021(6) 6_656
Cu1 Cu2 2.9021(6) .
Cu2 N1 2.002(4) .
Cu2 I2 2.6228(9) .
Cu2 I1 2.6768(6) .
Cu2 I1 2.6768(6) 2_575
Cu2 Cu1 2.9021(6) 6_556
I1 Cu1 2.6548(7) 5_676
I1 Cu2 2.6768(6) 2_575
I2 Cu1 2.6348(7) 6_556
C1 N1 1.306(9) .
C1 N2 1.357(9) .
C1 H1 0.9602 .
C2 C3 1.362(10) .
C2 N1 1.381(8) .
C2 H2 0.9600 .
C3 C2 1.362(10) 8_655
C3 N2 1.380(9) 8_655
C3 N2 1.380(9) .
C3 H3 0.9602 .
C4 C5 1.404(10) 7_565
C4 C5 1.404(10) .
C4 H4 0.9300 .
C5 C6 1.366(11) .
C5 H5 0.9601 .
C6 C7 1.368(9) .
C6 N2 1.425(10) .
C7 C6 1.368(9) 7_565
C7 H7 1.0290 .
N1 C1 1.306(9) 8_655
N1 C2 1.381(8) 8_655
N2 N2 1.140(15) 8_655
N2 C1 1.765(10) 8_655
